data_1529415
loop_
_publ_author_name
'Chen, Zhen-Zhen'
'Liu, Shuai'
'Hao, Wen-Juan'
'Xu, Ge'
'Wu, Shuo'
'Miao, Jiao-Na'
'Jiang, Bo'
'Wang, Shu-Liang'
'Tu, Shu-Jiang'
'Li, Guigen'

_publ_section_title
;
 Catalytic arylsulfonyl radical-triggered 1,5-enyne-bicyclizations and
 hydrosulfonylation of \a,\b-conjugates.
;
_journal_issue 11
_journal_name_full 'Chemical science (Royal Society of Chemistry : 2010)'
_journal_page_first 6654
_journal_page_last 6658
_journal_paper_doi 10.1039/c5sc02343b
_journal_volume 6
_journal_year 2015
_chemical_formula_sum 'C21 H23 Cl O3 S'
_chemical_formula_weight 390.90
_chemical_name_systematic
; 
 ? 
;
_space_group_IT_number 2
_symmetry_cell_setting triclinic
_symmetry_space_group_name_Hall '-P 1'
_symmetry_space_group_name_H-M 'P -1'
_atom_sites_solution_hydrogens geom
_atom_sites_solution_primary direct
_atom_sites_solution_secondary difmap
_audit_creation_method SHELXL-97
_audit_update_record
;
2015-06-13 deposited with the CCDC.
2015-08-19 downloaded from the CCDC.
;
_cell_angle_alpha 93.470(8)
_cell_angle_beta 92.319(9)
_cell_angle_gamma 93.973(9)
_cell_formula_units_Z 2
_cell_length_a 9.0302(11)
_cell_length_b 10.7298(11)
_cell_length_c 13.2534(13)
_cell_measurement_reflns_used 1049
_cell_measurement_temperature 293(2)
_cell_measurement_theta_max 22.0780
_cell_measurement_theta_min 3.2300
_cell_volume 1277.4(2)
_computing_cell_refinement 'Bruker FRAMBO'
_computing_data_collection 'Bruker FRAMBO'
_computing_data_reduction 'Bruker SAINT'
_computing_molecular_graphics 'Bruker SHELXTL'
_computing_publication_material 'Bruker SHELXTL'
_computing_structure_refinement 'SHELXL-97 (Sheldrick, 1997)'
_computing_structure_solution 'SHELXS-97 (Sheldrick, 1990)'
_diffrn_ambient_temperature 293(2)
_diffrn_measured_fraction_theta_full 0.999
_diffrn_measured_fraction_theta_max 0.999
_diffrn_measurement_device_type 'CCD area detector'
_diffrn_measurement_method 'phi and omega scans'
_diffrn_radiation_monochromator graphite
_diffrn_radiation_source 'fine-focus sealed tube'
_diffrn_radiation_type MoK\a
_diffrn_radiation_wavelength 0.71073
_diffrn_reflns_av_R_equivalents 0.0619
_diffrn_reflns_av_sigmaI/netI 0.1265
_diffrn_reflns_limit_h_max 10
_diffrn_reflns_limit_h_min -8
_diffrn_reflns_limit_k_max 10
_diffrn_reflns_limit_k_min -12
_diffrn_reflns_limit_l_max 15
_diffrn_reflns_limit_l_min -15
_diffrn_reflns_number 8144
_diffrn_reflns_theta_full 25.02
_diffrn_reflns_theta_max 25.02
_diffrn_reflns_theta_min 2.68
_exptl_absorpt_coefficient_mu 0.245
_exptl_absorpt_correction_T_max 0.9369
_exptl_absorpt_correction_T_min 0.8978
_exptl_absorpt_correction_type multi-scan
_exptl_absorpt_process_details sadabs
_exptl_crystal_colour red
_exptl_crystal_density_diffrn 1.016
_exptl_crystal_density_method 'not measured'
_exptl_crystal_description block
_exptl_crystal_F_000 412
_exptl_crystal_size_max 0.45
_exptl_crystal_size_mid 0.32
_exptl_crystal_size_min 0.27
_refine_diff_density_max 0.310
_refine_diff_density_min -0.278
_refine_diff_density_rms 0.060
_refine_ls_extinction_coef 0.0040(10)
_refine_ls_extinction_expression Fc^*^=kFc[1+0.001xFc^2^\l^3^/sin(2\q)]^-1/4^
_refine_ls_extinction_method SHELXL
_refine_ls_goodness_of_fit_ref 1.011
_refine_ls_hydrogen_treatment constr
_refine_ls_matrix_type full
_refine_ls_number_parameters 328
_refine_ls_number_reflns 4503
_refine_ls_number_restraints 0
_refine_ls_restrained_S_all 1.011
_refine_ls_R_factor_all 0.1365
_refine_ls_R_factor_gt 0.0644
_refine_ls_shift/su_max 0.000
_refine_ls_shift/su_mean 0.000
_refine_ls_structure_factor_coef Fsqd
_refine_ls_weighting_details 'calc w=1/[\s^2^(Fo^2^)+(0.0321P)^2^+0.0000P] where P=(Fo^2^+2Fc^2^)/3'
_refine_ls_weighting_scheme calc
_refine_ls_wR_factor_gt 0.1110
_refine_ls_wR_factor_ref 0.1542
_reflns_number_gt 2309
_reflns_number_total 4503
_reflns_threshold_expression >2sigma(I)
_cod_data_source_file c5sc02343b2.cif
_cod_data_source_block 141027b
_cod_depositor_comments
;
The following automatic conversions were performed:

'_symmetry_cell_setting' value 'Triclinic' changed to 'triclinic'
according to
/usr/data/users/saulius/crontab/automatic-downloads/rss-feeds/RSC/lib/dictionaries/cif_core.dic
dictionary named 'cif_core.dic' version 2.4.2 from 2011-04-26.

Automatic conversion script
Id: cif_fix_values 3271 2015-04-21 07:52:19Z andrius 

 Adding full bibliography for 1529415.cif.
;
_cod_original_sg_symbol_H-M P-1
_cod_database_code 1529415

loop_
_symmetry_equiv_pos_as_xyz
'x, y, z'
'-x, -y, -z'

loop_
_atom_site_label
_atom_site_type_symbol
_atom_site_fract_x
_atom_site_fract_y
_atom_site_fract_z
_atom_site_U_iso_or_equiv
_atom_site_adp_type
_atom_site_occupancy
_atom_site_symmetry_multiplicity
_atom_site_calc_flag
_atom_site_refinement_flags
Cl1 Cl 0.06077(19) 0.72045(15) -0.00647(12) 0.1104(6) Uani 1 1 d .
O1 O 0.6822(3) 0.2744(2) 0.4979(2) 0.0500(8) Uani 1 1 d .
H1 H 0.6397 0.2083 0.5123 0.075 Uiso 1 1 calc R
O2 O 0.5869(3) 0.0330(2) 0.3927(2) 0.0513(8) Uani 1 1 d .
O3 O 0.3326(3) -0.0684(2) 0.3703(2) 0.0551(9) Uani 1 1 d .
S1 S 0.43297(13) 0.03902(9) 0.35903(8) 0.0429(3) Uani 1 1 d .
C1 C 0.3630(4) 0.1733(3) 0.4255(3) 0.0373(10) Uani 1 1 d .
H1A H 0.3619 0.1630 0.4984 0.045 Uiso 1 1 calc R
C2 C 0.2099(5) 0.1933(3) 0.3825(3) 0.0388(10) Uani 1 1 d .
C3 C 0.0811(5) 0.1190(4) 0.3918(3) 0.0480(11) Uani 1 1 d .
H3 H 0.0811 0.0472 0.4278 0.058 Uiso 1 1 calc R
C4 C -0.0481(6) 0.1545(4) 0.3460(4) 0.0622(14) Uani 1 1 d .
H4 H -0.1366 0.1059 0.3511 0.075 Uiso 1 1 calc R
C5 C -0.0476(5) 0.2619(4) 0.2926(4) 0.0629(14) Uani 1 1 d .
H5 H -0.1356 0.2851 0.2628 0.075 Uiso 1 1 calc R
C6 C 0.0828(5) 0.3343(4) 0.2835(3) 0.0511(12) Uani 1 1 d .
H6 H 0.0825 0.4054 0.2467 0.061 Uiso 1 1 calc R
C7 C 0.2143(5) 0.3015(3) 0.3291(3) 0.0361(10) Uani 1 1 d .
C8 C 0.3640(4) 0.3624(3) 0.3398(3) 0.0329(9) Uani 1 1 d .
C9 C 0.4514(4) 0.2925(3) 0.4032(3) 0.0338(10) Uani 1 1 d .
C10 C 0.5904(5) 0.3351(3) 0.4359(3) 0.0363(10) Uani 1 1 d .
C11 C 0.6521(4) 0.4523(3) 0.4055(3) 0.0355(10) Uani 1 1 d .
C12 C 0.7932(5) 0.5015(3) 0.4409(3) 0.0471(11) Uani 1 1 d .
H12 H 0.8489 0.4571 0.4850 0.057 Uiso 1 1 calc R
C13 C 0.8501(5) 0.6141(3) 0.4115(3) 0.0474(11) Uani 1 1 d .
H13 H 0.9441 0.6453 0.4362 0.057 Uiso 1 1 calc R
C14 C 0.7705(5) 0.6831(3) 0.3455(3) 0.0450(11) Uani 1 1 d .
C15 C 0.6314(5) 0.6366(3) 0.3104(3) 0.0439(11) Uani 1 1 d .
H15 H 0.5778 0.6826 0.2664 0.053 Uiso 1 1 calc R
C16 C 0.5664(4) 0.5202(3) 0.3393(3) 0.0345(10) Uani 1 1 d .
C17 C 0.4210(5) 0.4736(3) 0.3039(3) 0.0359(10) Uani 1 1 d .
C18 C 0.3363(4) 0.5389(3) 0.2274(3) 0.0372(10) Uani 1 1 d .
C19 C 0.3228(6) 0.4906(4) 0.1278(3) 0.0595(14) Uani 1 1 d .
H19 H 0.3710 0.4195 0.1089 0.071 Uiso 1 1 calc R
C20 C 0.2382(6) 0.5469(4) 0.0557(4) 0.0744(16) Uani 1 1 d .
H20 H 0.2300 0.5137 -0.0109 0.089 Uiso 1 1 calc R
C21 C 0.1677(6) 0.6506(5) 0.0833(4) 0.0617(14) Uani 1 1 d .
C22 C 0.1798(5) 0.7017(4) 0.1801(4) 0.0622(14) Uani 1 1 d .
H22 H 0.1317 0.7732 0.1980 0.075 Uiso 1 1 calc R
C23 C 0.2643(5) 0.6459(4) 0.2512(3) 0.0521(12) Uani 1 1 d .
H23 H 0.2733 0.6813 0.3171 0.063 Uiso 1 1 calc R
C24 C 0.8353(5) 0.8088(3) 0.3157(3) 0.0617(14) Uani 1 1 d .
H24A H 0.8648 0.8014 0.2469 0.093 Uiso 1 1 calc R
H24B H 0.9203 0.8357 0.3594 0.093 Uiso 1 1 calc R
H24C H 0.7619 0.8691 0.3219 0.093 Uiso 1 1 calc R
C25 C 0.4273(5) 0.0758(3) 0.2318(3) 0.0409(10) Uani 1 1 d .
C26 C 0.2983(5) 0.0501(4) 0.1727(3) 0.0546(13) Uani 1 1 d .
H26 H 0.2155 0.0090 0.1986 0.065 Uiso 1 1 calc R
C27 C 0.2940(6) 0.0865(4) 0.0740(4) 0.0676(15) Uani 1 1 d .
H27 H 0.2076 0.0689 0.0336 0.081 Uiso 1 1 calc R
C28 C 0.4141(7) 0.1477(4) 0.0352(4) 0.0639(15) Uani 1 1 d .
C29 C 0.5418(6) 0.1710(4) 0.0955(4) 0.0687(15) Uani 1 1 d .
H29 H 0.6252 0.2107 0.0692 0.082 Uiso 1 1 calc R
C30 C 0.5487(6) 0.1366(4) 0.1938(3) 0.0585(13) Uani 1 1 d .
H30 H 0.6352 0.1547 0.2341 0.070 Uiso 1 1 calc R
C31 C 0.4059(7) 0.1909(5) -0.0713(4) 0.104(2) Uani 1 1 d .
H31A H 0.3227 0.1471 -0.1085 0.156 Uiso 1 1 calc R
H31B H 0.4958 0.1738 -0.1041 0.156 Uiso 1 1 calc R
H31C H 0.3941 0.2792 -0.0689 0.156 Uiso 1 1 calc R

loop_
_atom_site_aniso_label
_atom_site_aniso_U_11
_atom_site_aniso_U_22
_atom_site_aniso_U_33
_atom_site_aniso_U_23
_atom_site_aniso_U_13
_atom_site_aniso_U_12
Cl1 0.0995(14) 0.1241(13) 0.1102(13) 0.0614(10) -0.0447(10) 0.0094(10)
O1 0.052(2) 0.0413(15) 0.0566(19) 0.0162(14) -0.0134(15) -0.0024(14)
O2 0.051(2) 0.0479(16) 0.056(2) 0.0065(15) -0.0116(16) 0.0158(15)
O3 0.078(3) 0.0268(14) 0.059(2) 0.0103(14) 0.0054(17) -0.0098(15)
S1 0.0561(8) 0.0327(6) 0.0405(7) 0.0080(5) -0.0002(6) 0.0035(5)
C1 0.041(3) 0.035(2) 0.036(2) 0.0054(18) -0.004(2) -0.0031(19)
C2 0.041(3) 0.040(2) 0.035(2) -0.0063(19) 0.003(2) -0.001(2)
C3 0.041(3) 0.048(2) 0.054(3) 0.010(2) 0.007(2) -0.008(2)
C4 0.045(3) 0.056(3) 0.083(4) 0.006(3) 0.003(3) -0.014(3)
C5 0.039(3) 0.058(3) 0.091(4) 0.007(3) -0.008(3) 0.001(3)
C6 0.048(3) 0.043(2) 0.061(3) 0.010(2) -0.001(2) -0.006(2)
C7 0.036(3) 0.028(2) 0.044(3) 0.0059(19) 0.000(2) 0.0005(18)
C8 0.034(3) 0.031(2) 0.033(2) -0.0031(18) -0.0022(19) -0.0013(18)
C9 0.036(3) 0.032(2) 0.033(2) 0.0057(18) 0.0000(19) -0.0011(18)
C10 0.046(3) 0.033(2) 0.031(2) 0.0080(18) -0.006(2) 0.007(2)
C11 0.035(3) 0.0279(19) 0.043(2) 0.0053(18) -0.003(2) -0.0011(18)
C12 0.039(3) 0.040(2) 0.061(3) 0.011(2) -0.011(2) -0.002(2)
C13 0.035(3) 0.040(2) 0.066(3) 0.002(2) -0.008(2) -0.001(2)
C14 0.051(3) 0.036(2) 0.048(3) 0.007(2) 0.005(2) 0.002(2)
C15 0.043(3) 0.041(2) 0.048(3) 0.011(2) 0.000(2) 0.001(2)
C16 0.036(3) 0.0298(19) 0.038(2) 0.0066(18) 0.003(2) -0.0014(18)
C17 0.042(3) 0.030(2) 0.036(2) 0.0028(18) -0.004(2) -0.0001(19)
C18 0.038(3) 0.032(2) 0.041(3) 0.0061(19) 0.000(2) -0.0034(19)
C19 0.079(4) 0.046(3) 0.054(3) 0.001(2) -0.007(3) 0.012(3)
C20 0.101(5) 0.069(3) 0.051(3) 0.004(3) -0.021(3) 0.006(3)
C21 0.060(4) 0.064(3) 0.062(4) 0.026(3) -0.016(3) 0.001(3)
C22 0.060(4) 0.056(3) 0.075(4) 0.021(3) -0.006(3) 0.020(3)
C23 0.063(3) 0.048(3) 0.046(3) 0.004(2) -0.001(2) 0.009(2)
C24 0.055(4) 0.047(3) 0.083(4) 0.012(3) -0.002(3) -0.010(2)
C25 0.047(3) 0.040(2) 0.037(2) 0.008(2) -0.001(2) 0.008(2)
C26 0.055(3) 0.058(3) 0.050(3) 0.004(2) 0.003(3) 0.001(2)
C27 0.074(4) 0.084(4) 0.044(3) 0.004(3) -0.015(3) 0.008(3)
C28 0.095(5) 0.057(3) 0.043(3) 0.004(3) 0.009(3) 0.022(3)
C29 0.080(5) 0.070(3) 0.060(4) 0.015(3) 0.024(3) 0.003(3)
C30 0.057(4) 0.068(3) 0.050(3) 0.008(3) 0.009(3) -0.002(3)
C31 0.173(7) 0.102(4) 0.041(3) 0.014(3) 0.008(4) 0.022(4)

loop_
_atom_type_symbol
_atom_type_description
_atom_type_scat_dispersion_real
_atom_type_scat_dispersion_imag
_atom_type_scat_source
C C 0.0033 0.0016 'International Tables Vol C Tables 4.2.6.8 and 6.1.1.4'
H H 0.0000 0.0000 'International Tables Vol C Tables 4.2.6.8 and 6.1.1.4'
O O 0.0106 0.0060 'International Tables Vol C Tables 4.2.6.8 and 6.1.1.4'
S S 0.1246 0.1234 'International Tables Vol C Tables 4.2.6.8 and 6.1.1.4'
Cl Cl 0.1484 0.1585 'International Tables Vol C Tables 4.2.6.8 and 6.1.1.4'

loop_
_geom_angle_atom_site_label_1
_geom_angle_atom_site_label_2
_geom_angle_atom_site_label_3
_geom_angle
C10 O1 H1 109.5
O3 S1 O2 117.86(18)
O3 S1 C25 109.03(18)
O2 S1 C25 108.54(19)
O3 S1 C1 108.74(18)
O2 S1 C1 107.62(17)
C25 S1 C1 104.19(18)
C2 C1 C9 102.7(3)
C2 C1 S1 109.3(2)
C9 C1 S1 110.9(3)
C2 C1 H1A 111.2
C9 C1 H1A 111.2
S1 C1 H1A 111.2
C3 C2 C7 122.7(4)
C3 C2 C1 127.3(4)
C7 C2 C1 110.0(3)
C2 C3 C4 117.9(4)
C2 C3 H3 121.1
C4 C3 H3 121.1
C3 C4 C5 120.8(4)
C3 C4 H4 119.6
C5 C4 H4 119.6
C6 C5 C4 120.4(5)
C6 C5 H5 119.8
C4 C5 H5 119.8
C5 C6 C7 120.2(4)
C5 C6 H6 119.9
C7 C6 H6 119.9
C6 C7 C2 118.0(4)
C6 C7 C8 133.0(4)
C2 C7 C8 108.8(4)
C17 C8 C9 121.2(4)
C17 C8 C7 130.2(4)
C9 C8 C7 108.5(3)
C10 C9 C8 121.3(3)
C10 C9 C1 129.5(4)
C8 C9 C1 109.2(3)
C9 C10 O1 125.3(3)
C9 C10 C11 119.9(4)
O1 C10 C11 114.8(4)
C12 C11 C16 119.8(3)
C12 C11 C10 121.5(4)
C16 C11 C10 118.7(4)
C13 C12 C11 120.6(4)
C13 C12 H12 119.7
C11 C12 H12 119.7
C12 C13 C14 121.4(4)
C12 C13 H13 119.3
C14 C13 H13 119.3
C15 C14 C13 118.7(4)
C15 C14 C24 121.0(4)
C13 C14 C24 120.2(4)
C14 C15 C16 122.1(4)
C14 C15 H15 118.9
C16 C15 H15 118.9
C11 C16 C15 117.2(4)
C11 C16 C17 121.0(3)
C15 C16 C17 121.8(4)
C8 C17 C16 117.7(4)
C8 C17 C18 121.2(4)
C16 C17 C18 121.0(3)
C23 C18 C19 117.2(4)
C23 C18 C17 122.9(4)
C19 C18 C17 119.9(3)
C18 C19 C20 120.9(4)
C18 C19 H19 119.5
C20 C19 H19 119.5
C21 C20 C19 119.6(5)
C21 C20 H20 120.2
C19 C20 H20 120.2
C20 C21 C22 121.3(5)
C20 C21 Cl1 119.7(4)
C22 C21 Cl1 119.1(4)
C21 C22 C23 119.0(4)
C21 C22 H22 120.5
C23 C22 H22 120.5
C22 C23 C18 122.1(4)
C22 C23 H23 119.0
C18 C23 H23 119.0
C14 C24 H24A 109.5
C14 C24 H24B 109.5
H24A C24 H24B 109.5
C14 C24 H24C 109.5
H24A C24 H24C 109.5
H24B C24 H24C 109.5
C30 C25 C26 120.5(4)
C30 C25 S1 119.3(4)
C26 C25 S1 120.0(3)
C25 C26 C27 119.0(4)
C25 C26 H26 120.5
C27 C26 H26 120.5
C28 C27 C26 121.2(5)
C28 C27 H27 119.4
C26 C27 H27 119.4
C27 C28 C29 118.6(5)
C27 C28 C31 120.6(5)
C29 C28 C31 120.8(5)
C30 C29 C28 121.4(5)
C30 C29 H29 119.3
C28 C29 H29 119.3
C25 C30 C29 119.4(5)
C25 C30 H30 120.3
C29 C30 H30 120.3
C28 C31 H31A 109.5
C28 C31 H31B 109.5
H31A C31 H31B 109.5
C28 C31 H31C 109.5
H31A C31 H31C 109.5
H31B C31 H31C 109.5

loop_
_geom_bond_atom_site_label_1
_geom_bond_atom_site_label_2
_geom_bond_distance
Cl1 C21 1.739(5)
O1 C10 1.368(4)
O1 H1 0.8200
O2 S1 1.450(3)
O3 S1 1.435(3)
S1 C25 1.755(4)
S1 C1 1.808(4)
C1 C2 1.508(5)
C1 C9 1.511(5)
C1 H1A 0.9800
C2 C3 1.378(5)
C2 C7 1.394(5)
C3 C4 1.381(6)
C3 H3 0.9300
C4 C5 1.388(6)
C4 H4 0.9300
C5 C6 1.378(5)
C5 H5 0.9300
C6 C7 1.387(5)
C6 H6 0.9300
C7 C8 1.459(5)
C8 C17 1.385(5)
C8 C9 1.413(5)
C9 C10 1.351(5)
C10 C11 1.427(5)
C11 C12 1.397(5)
C11 C16 1.414(5)
C12 C13 1.365(5)
C12 H12 0.9300
C13 C14 1.390(5)
C13 H13 0.9300
C14 C15 1.371(5)
C14 C24 1.514(5)
C15 C16 1.423(5)
C15 H15 0.9300
C16 C17 1.423(5)
C17 C18 1.483(5)
C18 C23 1.385(5)
C18 C19 1.386(5)
C19 C20 1.392(6)
C19 H19 0.9300
C20 C21 1.358(6)
C20 H20 0.9300
C21 C22 1.362(6)
C22 C23 1.379(6)
C22 H22 0.9300
C23 H23 0.9300
C24 H24A 0.9600
C24 H24B 0.9600
C24 H24C 0.9600
C25 C30 1.366(5)
C25 C26 1.378(6)
C26 C27 1.388(6)
C26 H26 0.9300
C27 C28 1.363(6)
C27 H27 0.9300
C28 C29 1.376(7)
C28 C31 1.512(6)
C29 C30 1.376(6)
C29 H29 0.9300
C30 H30 0.9300
C31 H31A 0.9600
C31 H31B 0.9600
C31 H31C 0.9600

loop_
_geom_torsion_atom_site_label_1
_geom_torsion_atom_site_label_2
_geom_torsion_atom_site_label_3
_geom_torsion_atom_site_label_4
_geom_torsion
O3 S1 C1 C2 -58.9(3)
O2 S1 C1 C2 172.4(2)
C25 S1 C1 C2 57.3(3)
O3 S1 C1 C9 -171.4(3)
O2 S1 C1 C9 59.8(3)
C25 S1 C1 C9 -55.3(3)
C9 C1 C2 C3 -172.4(4)
S1 C1 C2 C3 69.8(5)
C9 C1 C2 C7 7.8(4)
S1 C1 C2 C7 -110.0(3)
C7 C2 C3 C4 -0.1(6)
C1 C2 C3 C4 -179.9(4)
C2 C3 C4 C5 -0.1(6)
C3 C4 C5 C6 0.7(7)
C4 C5 C6 C7 -1.0(7)
C5 C6 C7 C2 0.8(6)
C5 C6 C7 C8 -174.4(4)
C3 C2 C7 C6 -0.2(6)
C1 C2 C7 C6 179.6(3)
C3 C2 C7 C8 176.1(3)
C1 C2 C7 C8 -4.1(4)
C6 C7 C8 C17 -2.0(7)
C2 C7 C8 C17 -177.5(4)
C6 C7 C8 C9 173.8(4)
C2 C7 C8 C9 -1.7(4)
C17 C8 C9 C10 4.1(6)
C7 C8 C9 C10 -172.2(3)
C17 C8 C9 C1 -177.0(3)
C7 C8 C9 C1 6.7(4)
C2 C1 C9 C10 170.0(4)
S1 C1 C9 C10 -73.3(5)
C2 C1 C9 C8 -8.8(4)
S1 C1 C9 C8 107.9(3)
C8 C9 C10 O1 179.4(3)
C1 C9 C10 O1 0.7(6)
C8 C9 C10 C11 -0.8(6)
C1 C9 C10 C11 -179.5(4)
C9 C10 C11 C12 177.5(4)
O1 C10 C11 C12 -2.7(5)
C9 C10 C11 C16 -1.3(6)
O1 C10 C11 C16 178.5(3)
C16 C11 C12 C13 -0.7(6)
C10 C11 C12 C13 -179.5(4)
C11 C12 C13 C14 -0.2(6)
C12 C13 C14 C15 0.7(6)
C12 C13 C14 C24 178.9(4)
C13 C14 C15 C16 -0.2(6)
C24 C14 C15 C16 -178.4(4)
C12 C11 C16 C15 1.2(5)
C10 C11 C16 C15 -180.0(3)
C12 C11 C16 C17 -178.5(4)
C10 C11 C16 C17 0.3(5)
C14 C15 C16 C11 -0.7(6)
C14 C15 C16 C17 179.0(4)
C9 C8 C17 C16 -5.0(5)
C7 C8 C17 C16 170.4(4)
C9 C8 C17 C18 172.3(3)
C7 C8 C17 C18 -12.3(6)
C11 C16 C17 C8 2.8(5)
C15 C16 C17 C8 -176.9(3)
C11 C16 C17 C18 -174.5(3)
C15 C16 C17 C18 5.8(6)
C8 C17 C18 C23 104.7(5)
C16 C17 C18 C23 -78.1(5)
C8 C17 C18 C19 -73.2(5)
C16 C17 C18 C19 104.0(5)
C23 C18 C19 C20 -1.0(7)
C17 C18 C19 C20 177.0(4)
C18 C19 C20 C21 -0.1(8)
C19 C20 C21 C22 0.9(8)
C19 C20 C21 Cl1 -179.5(4)
C20 C21 C22 C23 -0.6(8)
Cl1 C21 C22 C23 179.8(3)
C21 C22 C23 C18 -0.6(7)
C19 C18 C23 C22 1.3(7)
C17 C18 C23 C22 -176.6(4)
O3 S1 C25 C30 -153.5(3)
O2 S1 C25 C30 -23.9(4)
C1 S1 C25 C30 90.6(4)
O3 S1 C25 C26 30.5(4)
O2 S1 C25 C26 160.1(3)
C1 S1 C25 C26 -85.5(4)
C30 C25 C26 C27 0.3(7)
S1 C25 C26 C27 176.3(3)
C25 C26 C27 C28 -0.5(7)
C26 C27 C28 C29 1.2(7)
C26 C27 C28 C31 -177.8(4)
C27 C28 C29 C30 -1.6(8)
C31 C28 C29 C30 177.4(4)
C26 C25 C30 C29 -0.8(7)
S1 C25 C30 C29 -176.8(3)
C28 C29 C30 C25 1.4(7)
